data_9008990
loop_
_publ_author_name
'Wyckoff, R. W. G.'

_publ_section_title
;
 Second edition. Interscience Publishers, New York, New York
 Rubidium peroxide
;
_journal_name_full 'Crystal Structures'
_journal_page_first 85
_journal_page_last 237
_journal_volume 1
_journal_year 1963
_chemical_formula_structural Rb2O2
_chemical_formula_sum 'O2 Rb2'
_space_group_IT_number 71
_symmetry_space_group_name_Hall '-I 2 2'
_symmetry_space_group_name_H-M 'I m m m'
_cell_angle_alpha 90
_cell_angle_beta 90
_cell_angle_gamma 90
_cell_length_a 4.201
_cell_length_b 7.075
_cell_length_c 5.983
_cell_formula_units_Z 2
_cell_volume 177.827
_database_code_amcsd 0011668
_exptl_crystal_density_diffrn 3.790
_cod_original_formula_sum 'Rb O'
_cod_database_code 9008990
_amcsd_formula_title Rb2O2

loop_
_space_group_symop_operation_xyz
x,y,z
1/2+x,1/2+y,1/2+z
x,-y,z
1/2+x,1/2-y,1/2+z
-x,y,-z
1/2-x,1/2+y,1/2-z
-x,y,z
1/2-x,1/2+y,1/2+z
x,-y,-z
1/2+x,1/2-y,1/2-z
x,y,-z
1/2+x,1/2+y,1/2-z
-x,-y,z
1/2-x,1/2-y,1/2+z
-x,-y,-z
1/2-x,1/2-y,1/2-z

loop_
_atom_site_label
_atom_site_fract_x
_atom_site_fract_y
_atom_site_fract_z
Rb 0.00000 0.25000 0.00000
O 0.00000 0.00000 0.37500

loop_
_cod_related_entry_id
_cod_related_entry_database
_cod_related_entry_code
1 ChemSpider 10737150
2 AMCSD 0011668
